data_1549479
loop_
_publ_author_name
'Yin, Jiangliang'
'Zhou, Fulin'
'Zhu, Lei'
'Yang, Mufan'
'Lan, Yu'
'You, Jingsong'

_publ_section_title
;
 Annulation cascade of arylnitriles with alkynes to stable delocalized PAH
 carbocations via intramolecular rhodium migration
;
_journal_name_full 'Chemical Science'
_journal_paper_doi 10.1039/C8SC01963K
_journal_year 2018
_chemical_formula_moiety 'F6 Sb, C H2 Cl2, C49 H31 F N O'
_chemical_formula_sum 'C50 H33 Cl2 F7 N O Sb'
_chemical_formula_weight 989.42
_space_group_crystal_system trigonal
_space_group_IT_number 148
_space_group_name_Hall '-R 3'
_space_group_name_H-M_alt 'R -3'
_symmetry_space_group_name_Hall '-R 3'
_symmetry_space_group_name_H-M 'R -3 :H'
_atom_sites_solution_hydrogens geom
_atom_sites_solution_primary direct
_audit_creation_date 2017-05-31
_audit_creation_method
;
Olex2 1.2
(compiled 2017.03.28 svn.r3405 for OlexSys, GUI svn.r5337)
;
_audit_update_record
;
2017-12-27 deposited with the CCDC.
2018-05-29 downloaded from the CCDC.
;
_cell_angle_alpha 90
_cell_angle_beta 90
_cell_angle_gamma 120
_cell_formula_units_Z 18
_cell_length_a 28.6364(8)
_cell_length_b 28.6364(8)
_cell_length_c 29.7717(8)
_cell_measurement_temperature 293(2)
_cell_volume 21143.2(10)
_computing_molecular_graphics 'Olex2 (Dolomanov et al., 2009)'
_computing_publication_material 'Olex2 (Dolomanov et al., 2009)'
_computing_structure_refinement 'ShelXL (Sheldrick, 2015)'
_computing_structure_solution 'SIR2004 (Burla et al., 2007)'
_diffrn_ambient_temperature 293.15
_diffrn_measured_fraction_theta_full 0.997
_diffrn_measured_fraction_theta_max 0.998
_diffrn_radiation_type MoK\a
_diffrn_radiation_wavelength 0.71073
_diffrn_reflns_av_R_equivalents 0.0228
_diffrn_reflns_av_unetI/netI 0.0499
_diffrn_reflns_Laue_measured_fraction_full 0.997
_diffrn_reflns_Laue_measured_fraction_max 0.998
_diffrn_reflns_limit_h_max 21
_diffrn_reflns_limit_h_min -35
_diffrn_reflns_limit_k_max 35
_diffrn_reflns_limit_k_min -19
_diffrn_reflns_limit_l_max 37
_diffrn_reflns_limit_l_min -23
_diffrn_reflns_number 19566
_diffrn_reflns_point_group_measured_fraction_full 0.997
_diffrn_reflns_point_group_measured_fraction_max 0.998
_diffrn_reflns_theta_full 25.242
_diffrn_reflns_theta_max 26.372
_diffrn_reflns_theta_min 3.040
_exptl_absorpt_coefficient_mu 0.765
_exptl_crystal_density_diffrn 1.399
_exptl_crystal_F_000 8928
_exptl_crystal_size_max 0.4
_exptl_crystal_size_mid 0.35
_exptl_crystal_size_min 0.3
_refine_diff_density_max 0.748
_refine_diff_density_min -0.706
_refine_diff_density_rms 0.071
_refine_ls_extinction_method none
_refine_ls_goodness_of_fit_ref 1.044
_refine_ls_hydrogen_treatment constr
_refine_ls_matrix_type full
_refine_ls_number_parameters 559
_refine_ls_number_reflns 9597
_refine_ls_number_restraints 0
_refine_ls_restrained_S_all 1.044
_refine_ls_R_factor_all 0.1073
_refine_ls_R_factor_gt 0.0613
_refine_ls_shift/su_max 0.001
_refine_ls_shift/su_mean 0.000
_refine_ls_structure_factor_coef Fsqd
_refine_ls_weighting_details 'w=1/[\s^2^(Fo^2^)+(0.1033P)^2^] where P=(Fo^2^+2Fc^2^)/3'
_refine_ls_weighting_scheme calc
_refine_ls_wR_factor_gt 0.1712
_refine_ls_wR_factor_ref 0.1921
_reflns_Friedel_coverage 0.000
_reflns_number_gt 5437
_reflns_number_total 9597
_reflns_threshold_expression 'I > 2\s(I)'
_cod_data_source_file c8sc01963k2.cif
_cod_data_source_block 170504_s2_yjl_sqd
_cod_original_cell_volume 21143.1(14)
_cod_database_code 1549479
_shelx_shelxl_version_number 2014/7
_shelx_space_group_comment
;
The symmetry employed for this shelxl refinement is uniquely defined
by the following loop, which should always be used as a source of
symmetry information in preference to the above space-group names.
They are only intended as comments.
;
_shelx_estimated_absorpt_t_max 0.803
_shelx_estimated_absorpt_t_min 0.750
_olex2_refinement_description
;
1. Fixed Uiso
 At 1.2 times of:
  All C(H) groups, All C(H,H) groups
2.a Secondary CH2 refined with riding coordinates:
 C50(H50A,H50B)
2.b Aromatic/amide H refined with riding coordinates:
 C4(H4), C6(H6), C11(H11), C12(H12), C13(H13), C14(H14), C21(H21), C22(H22),
 C23(H23), C24(H24), C25(H25), C27(H27), C28(H28), C29(H29), C30(H30), C31(H31),
  C33(H33), C34(H34), C35(H35), C36(H36), C37(H37), C39(H39), C40(H40),
 C41(H41), C42(H42), C43(H43), C45(H45), C46(H46), C47(H47), C48(H48), C49(H49)
;
_olex2_submission_special_instructions 'No special instructions were received'

loop_
_space_group_symop_operation_xyz
'x, y, z'
'-y, x-y, z'
'-x+y, -x, z'
'x+2/3, y+1/3, z+1/3'
'-y+2/3, x-y+1/3, z+1/3'
'-x+y+2/3, -x+1/3, z+1/3'
'x+1/3, y+2/3, z+2/3'
'-y+1/3, x-y+2/3, z+2/3'
'-x+y+1/3, -x+2/3, z+2/3'
'-x, -y, -z'
'y, -x+y, -z'
'x-y, x, -z'
'-x+2/3, -y+1/3, -z+1/3'
'y+2/3, -x+y+1/3, -z+1/3'
'x-y+2/3, x+1/3, -z+1/3'
'-x+1/3, -y+2/3, -z+2/3'
'y+1/3, -x+y+2/3, -z+2/3'
'x-y+1/3, x+2/3, -z+2/3'

loop_
_atom_site_label
_atom_site_type_symbol
_atom_site_fract_x
_atom_site_fract_y
_atom_site_fract_z
_atom_site_U_iso_or_equiv
_atom_site_adp_type
_atom_site_occupancy
_atom_site_site_symmetry_order
_atom_site_calc_flag
_atom_site_refinement_flags_posn
Sb1 Sb 0.30736(2) 0.30254(2) 0.74571(2) 0.07483(18) Uani 1 1 d .
F0AA F 0.3531(3) 0.2944(3) 0.7097(2) 0.217(3) Uani 1 1 d .
F1AA F 0.35716(14) 0.37628(13) 0.74823(12) 0.1104(11) Uani 1 1 d .
F3 F 0.2562(2) 0.23170(16) 0.7432(2) 0.201(3) Uani 1 1 d .
F4 F 0.2627(2) 0.3165(3) 0.78159(18) 0.185(2) Uani 1 1 d .
F5 F 0.2755(2) 0.31561(17) 0.69683(14) 0.1582(19) Uani 1 1 d .
F6 F 0.3389(2) 0.2919(2) 0.7949(2) 0.213(3) Uani 1 1 d .
Cl1 Cl 0.6346(2) 0.4765(2) 0.72225(15) 0.306(3) Uani 1 1 d .
Cl2 Cl 0.61106(12) 0.55687(13) 0.75186(14) 0.2147(15) Uani 1 1 d .
C50 C 0.6517(4) 0.5419(4) 0.7172(4) 0.232(7) Uani 1 1 d .
H50A H 0.6475 0.5495 0.6861 0.278 Uiso 1 1 calc R
H50B H 0.6893 0.5647 0.7254 0.278 Uiso 1 1 calc R
F1 F 0.47872(14) 0.28887(12) 0.82729(9) 0.0916(10) Uani 1 1 d .
O1 O 0.50288(11) 0.43800(10) 0.66635(8) 0.0474(6) Uani 1 1 d .
N1 N 0.47442(12) 0.47510(12) 0.71941(9) 0.0421(7) Uani 1 1 d .
C1 C 0.50874(15) 0.39577(15) 0.64885(12) 0.0449(9) Uani 1 1 d .
C2 C 0.50272(16) 0.35571(16) 0.67564(12) 0.0465(9) Uani 1 1 d .
C3 C 0.49185(16) 0.35644(16) 0.72317(13) 0.0473(9) Uani 1 1 d .
C4 C 0.48936(18) 0.31939(19) 0.75336(14) 0.0592(11) Uani 1 1 d .
H4 H 0.4939 0.2908 0.7443 0.071 Uiso 1 1 calc R
C5 C 0.4798(2) 0.3258(2) 0.79812(15) 0.0659(12) Uani 1 1 d .
C6 C 0.47305(18) 0.36625(18) 0.81414(14) 0.0589(11) Uani 1 1 d .
H6 H 0.4681 0.3688 0.8447 0.071 Uiso 1 1 calc R
C7 C 0.47366(15) 0.40428(16) 0.78404(12) 0.0463(9) Uani 1 1 d .
C8 C 0.46890(16) 0.44939(17) 0.79692(12) 0.0469(9) Uani 1 1 d .
C9 C 0.46962(16) 0.48484(16) 0.76550(12) 0.0470(9) Uani 1 1 d .
C10 C 0.47070(17) 0.53648(17) 0.77441(13) 0.0523(10) Uani 1 1 d .
C11 C 0.4644(3) 0.5525(2) 0.81794(16) 0.0890(18) Uani 1 1 d .
H11 H 0.4555 0.5283 0.8416 0.107 Uiso 1 1 calc R
C12 C 0.4710(3) 0.6019(3) 0.82615(18) 0.109(2) Uani 1 1 d .
H12 H 0.4666 0.6112 0.8551 0.131 Uiso 1 1 calc R
C13 C 0.4844(2) 0.6391(2) 0.79144(18) 0.0878(17) Uani 1 1 d .
H13 H 0.4911 0.6738 0.7973 0.105 Uiso 1 1 calc R
C14 C 0.4875(2) 0.62368(18) 0.74892(15) 0.0673(13) Uani 1 1 d .
H14 H 0.4950 0.6479 0.7255 0.081 Uiso 1 1 calc R
C15 C 0.47978(17) 0.57246(16) 0.73948(13) 0.0518(10) Uani 1 1 d .
C16 C 0.47416(15) 0.55390(15) 0.69316(12) 0.0450(9) Uani 1 1 d .
C17 C 0.46726(15) 0.50534(15) 0.68362(11) 0.0408(8) Uani 1 1 d .
C18 C 0.48649(15) 0.43646(15) 0.70830(12) 0.0430(9) Uani 1 1 d .
C19 C 0.48355(15) 0.39879(16) 0.73861(12) 0.0446(9) Uani 1 1 d .
C20 C 0.52165(16) 0.40479(16) 0.60084(13) 0.0485(10) Uani 1 1 d .
C21 C 0.49432(19) 0.36428(18) 0.57002(14) 0.0653(12) Uani 1 1 d .
H21 H 0.4686 0.3302 0.5801 0.078 Uiso 1 1 calc R
C22 C 0.5042(2) 0.3729(2) 0.52474(15) 0.0828(16) Uani 1 1 d .
H22 H 0.4841 0.3457 0.5042 0.099 Uiso 1 1 calc R
C23 C 0.5448(2) 0.4231(2) 0.51026(15) 0.0754(15) Uani 1 1 d .
H23 H 0.5531 0.4290 0.4799 0.090 Uiso 1 1 calc R
C24 C 0.5723(2) 0.46342(19) 0.54024(15) 0.0657(13) Uani 1 1 d .
H24 H 0.5991 0.4970 0.5302 0.079 Uiso 1 1 calc R
C25 C 0.56055(18) 0.45491(17) 0.58577(14) 0.0568(11) Uani 1 1 d .
H25 H 0.5789 0.4830 0.6061 0.068 Uiso 1 1 calc R
C26 C 0.51068(19) 0.31152(17) 0.65744(14) 0.0543(11) Uani 1 1 d .
C27 C 0.5605(2) 0.3214(2) 0.6449(2) 0.0859(16) Uani 1 1 d .
H27 H 0.5905 0.3556 0.6482 0.103 Uiso 1 1 calc R
C28 C 0.5658(4) 0.2790(4) 0.6268(3) 0.129(3) Uani 1 1 d .
H28 H 0.5997 0.2849 0.6185 0.155 Uiso 1 1 calc R
C29 C 0.5223(5) 0.2301(3) 0.6214(2) 0.128(3) Uani 1 1 d .
H29 H 0.5263 0.2027 0.6084 0.154 Uiso 1 1 calc R
C30 C 0.4732(4) 0.2197(3) 0.6342(2) 0.110(2) Uani 1 1 d .
H30 H 0.4437 0.1851 0.6313 0.132 Uiso 1 1 calc R
C31 C 0.4671(2) 0.2605(2) 0.65164(17) 0.0775(14) Uani 1 1 d .
H31 H 0.4329 0.2537 0.6597 0.093 Uiso 1 1 calc R
C32 C 0.46435(17) 0.45402(16) 0.84687(12) 0.0499(10) Uani 1 1 d .
C33 C 0.4153(2) 0.4247(2) 0.86816(16) 0.0731(13) Uani 1 1 d .
H33 H 0.3840 0.4048 0.8514 0.088 Uiso 1 1 calc R
C34 C 0.4129(3) 0.4252(2) 0.9150(2) 0.0892(18) Uani 1 1 d .
H34 H 0.3800 0.4054 0.9297 0.107 Uiso 1 1 calc R
C35 C 0.4596(4) 0.4552(3) 0.93954(17) 0.0930(19) Uani 1 1 d .
H35 H 0.4580 0.4552 0.9707 0.112 Uiso 1 1 calc R
C36 C 0.5069(3) 0.4841(3) 0.91889(17) 0.0917(18) Uani 1 1 d .
H36 H 0.5379 0.5048 0.9358 0.110 Uiso 1 1 calc R
C37 C 0.5106(2) 0.4836(2) 0.87252(15) 0.0723(14) Uani 1 1 d .
H37 H 0.5439 0.5030 0.8585 0.087 Uiso 1 1 calc R
C38 C 0.46913(16) 0.58755(15) 0.65693(13) 0.0461(9) Uani 1 1 d .
C39 C 0.51491(19) 0.62326(17) 0.63274(15) 0.0613(11) Uani 1 1 d .
H39 H 0.5478 0.6251 0.6383 0.074 Uiso 1 1 calc R
C40 C 0.5113(2) 0.65583(18) 0.60047(16) 0.0699(13) Uani 1 1 d .
H40 H 0.5420 0.6797 0.5845 0.084 Uiso 1 1 calc R
C41 C 0.4649(3) 0.6538(2) 0.59172(16) 0.0793(16) Uani 1 1 d .
H41 H 0.4634 0.6761 0.5698 0.095 Uiso 1 1 calc R
C42 C 0.4184(2) 0.6183(2) 0.61522(17) 0.0781(15) Uani 1 1 d .
H42 H 0.3859 0.6169 0.6090 0.094 Uiso 1 1 calc R
C43 C 0.42101(19) 0.58525(19) 0.64792(15) 0.0614(11) Uani 1 1 d .
H43 H 0.3902 0.5615 0.6638 0.074 Uiso 1 1 calc R
C44 C 0.44351(16) 0.47585(15) 0.64048(13) 0.0462(9) Uani 1 1 d .
C45 C 0.4679(2) 0.49543(18) 0.59921(13) 0.0585(11) Uani 1 1 d .
H45 H 0.5008 0.5273 0.5973 0.070 Uiso 1 1 calc R
C46 C 0.4421(3) 0.4664(3) 0.56068(15) 0.0816(17) Uani 1 1 d .
H46 H 0.4582 0.4786 0.5328 0.098 Uiso 1 1 calc R
C47 C 0.3930(3) 0.4199(3) 0.56361(19) 0.0893(18) Uani 1 1 d .
H47 H 0.3756 0.4012 0.5377 0.107 Uiso 1 1 calc R
C48 C 0.3704(2) 0.4016(2) 0.60366(19) 0.0814(15) Uani 1 1 d .
H48 H 0.3375 0.3697 0.6055 0.098 Uiso 1 1 calc R
C49 C 0.39518(18) 0.42934(18) 0.64234(14) 0.0581(11) Uani 1 1 d .
H49 H 0.3787 0.4161 0.6700 0.070 Uiso 1 1 calc R

loop_
_atom_site_aniso_label
_atom_site_aniso_U_11
_atom_site_aniso_U_22
_atom_site_aniso_U_33
_atom_site_aniso_U_23
_atom_site_aniso_U_13
_atom_site_aniso_U_12
Sb1 0.0697(3) 0.0647(3) 0.0748(3) 0.00145(17) -0.01006(17) 0.02214(18)
F0AA 0.241(7) 0.223(6) 0.240(6) -0.030(5) 0.043(5) 0.156(6)
F1AA 0.095(2) 0.082(2) 0.123(3) 0.0055(19) -0.017(2) 0.0210(18)
F3 0.185(5) 0.070(3) 0.273(7) 0.002(3) -0.075(5) 0.008(3)
F4 0.135(4) 0.235(6) 0.166(4) -0.011(4) 0.055(3) 0.078(4)
F5 0.206(5) 0.125(3) 0.139(3) -0.024(3) -0.098(3) 0.079(3)
F6 0.222(6) 0.148(4) 0.205(5) 0.057(4) -0.108(5) 0.045(4)
Cl1 0.385(6) 0.300(5) 0.235(4) 0.031(4) 0.160(4) 0.172(5)
Cl2 0.147(2) 0.183(3) 0.284(4) 0.061(3) -0.029(2) 0.060(2)
C50 0.202(10) 0.133(8) 0.207(10) -0.044(7) 0.148(9) -0.030(7)
F1 0.153(3) 0.091(2) 0.0579(16) 0.0224(15) 0.0069(17) 0.081(2)
O1 0.0611(17) 0.0542(16) 0.0372(14) 0.0047(12) 0.0068(12) 0.0365(14)
N1 0.0455(18) 0.0490(18) 0.0348(16) -0.0006(14) 0.0014(14) 0.0259(15)
C1 0.047(2) 0.049(2) 0.041(2) -0.0011(18) 0.0071(17) 0.0260(19)
C2 0.054(2) 0.049(2) 0.042(2) 0.0018(18) 0.0047(18) 0.0299(19)
C3 0.052(2) 0.049(2) 0.044(2) 0.0055(19) 0.0013(18) 0.028(2)
C4 0.078(3) 0.065(3) 0.048(2) 0.001(2) -0.002(2) 0.045(3)
C5 0.084(3) 0.073(3) 0.048(3) 0.013(2) 0.002(2) 0.045(3)
C6 0.073(3) 0.070(3) 0.040(2) 0.004(2) 0.005(2) 0.041(3)
C7 0.045(2) 0.060(2) 0.037(2) 0.0008(18) -0.0022(17) 0.028(2)
C8 0.049(2) 0.059(2) 0.0336(19) -0.0020(18) 0.0000(17) 0.027(2)
C9 0.049(2) 0.058(2) 0.038(2) -0.0039(19) -0.0026(18) 0.029(2)
C10 0.065(3) 0.060(3) 0.039(2) -0.007(2) -0.003(2) 0.037(2)
C11 0.163(6) 0.093(4) 0.048(3) -0.011(3) -0.007(3) 0.092(4)
C12 0.201(7) 0.126(5) 0.053(3) -0.022(3) -0.012(4) 0.121(6)
C13 0.132(5) 0.074(3) 0.071(3) -0.030(3) -0.024(3) 0.062(4)
C14 0.093(4) 0.052(3) 0.058(3) -0.010(2) -0.006(3) 0.037(3)
C15 0.056(3) 0.054(2) 0.046(2) -0.009(2) -0.0029(19) 0.028(2)
C16 0.044(2) 0.046(2) 0.042(2) 0.0004(18) 0.0022(17) 0.0204(18)
C17 0.045(2) 0.049(2) 0.0343(18) 0.0040(17) 0.0052(16) 0.0273(18)
C18 0.047(2) 0.049(2) 0.0347(19) 0.0001(17) 0.0029(17) 0.0249(19)
C19 0.046(2) 0.055(2) 0.0370(19) 0.0011(18) -0.0002(17) 0.0277(19)
C20 0.055(2) 0.052(2) 0.047(2) -0.0023(19) 0.0051(19) 0.033(2)
C21 0.082(3) 0.051(3) 0.050(2) 0.004(2) 0.008(2) 0.024(2)
C22 0.111(4) 0.072(3) 0.044(3) -0.012(2) 0.008(3) 0.030(3)
C23 0.113(4) 0.077(3) 0.040(2) 0.006(2) 0.021(3) 0.051(3)
C24 0.079(3) 0.059(3) 0.052(3) 0.007(2) 0.019(2) 0.029(3)
C25 0.067(3) 0.051(2) 0.053(2) -0.005(2) 0.011(2) 0.031(2)
C26 0.075(3) 0.049(2) 0.048(2) 0.0017(19) 0.003(2) 0.039(2)
C27 0.086(4) 0.084(4) 0.111(4) 0.003(3) 0.020(3) 0.060(3)
C28 0.175(8) 0.132(7) 0.147(7) 0.024(5) 0.053(6) 0.127(7)
C29 0.266(12) 0.096(5) 0.085(5) -0.004(4) 0.003(6) 0.136(7)
C30 0.175(8) 0.066(4) 0.093(5) -0.013(3) -0.004(5) 0.062(5)
C31 0.087(4) 0.067(3) 0.068(3) -0.003(3) 0.000(3) 0.030(3)
C32 0.062(3) 0.053(2) 0.037(2) -0.0009(18) -0.0010(19) 0.031(2)
C33 0.071(3) 0.080(3) 0.062(3) -0.007(3) 0.012(3) 0.032(3)
C34 0.119(5) 0.082(4) 0.072(4) 0.020(3) 0.047(4) 0.054(4)
C35 0.153(6) 0.112(5) 0.042(3) -0.003(3) 0.002(4) 0.087(5)
C36 0.119(5) 0.129(5) 0.046(3) -0.023(3) -0.031(3) 0.077(5)
C37 0.075(3) 0.100(4) 0.047(3) -0.012(3) -0.012(2) 0.048(3)
C38 0.059(3) 0.039(2) 0.044(2) -0.0004(17) 0.0026(19) 0.026(2)
C39 0.069(3) 0.049(2) 0.061(3) 0.000(2) 0.010(2) 0.025(2)
C40 0.096(4) 0.050(3) 0.059(3) 0.011(2) 0.015(3) 0.033(3)
C41 0.138(5) 0.063(3) 0.049(3) 0.002(2) 0.000(3) 0.060(4)
C42 0.094(4) 0.095(4) 0.064(3) -0.001(3) -0.016(3) 0.062(4)
C43 0.068(3) 0.061(3) 0.056(3) -0.001(2) -0.001(2) 0.032(2)
C44 0.056(2) 0.044(2) 0.043(2) -0.0026(18) -0.0054(19) 0.028(2)
C45 0.089(3) 0.060(3) 0.036(2) 0.006(2) 0.005(2) 0.044(3)
C46 0.148(6) 0.101(4) 0.037(2) -0.001(3) -0.004(3) 0.093(4)
C47 0.124(5) 0.101(5) 0.060(3) -0.032(3) -0.042(4) 0.069(4)
C48 0.081(4) 0.078(4) 0.082(4) -0.027(3) -0.024(3) 0.037(3)
C49 0.068(3) 0.064(3) 0.048(2) -0.005(2) -0.002(2) 0.037(3)

loop_
_atom_type_symbol
_atom_type_description
_atom_type_scat_dispersion_real
_atom_type_scat_dispersion_imag
_atom_type_scat_source
C C 0.0033 0.0016 'International Tables Vol C Tables 4.2.6.8 and 6.1.1.4'
H H 0.0000 0.0000 'International Tables Vol C Tables 4.2.6.8 and 6.1.1.4'
Cl Cl 0.1484 0.1585 'International Tables Vol C Tables 4.2.6.8 and 6.1.1.4'
F F 0.0171 0.0103 'International Tables Vol C Tables 4.2.6.8 and 6.1.1.4'
N N 0.0061 0.0033 'International Tables Vol C Tables 4.2.6.8 and 6.1.1.4'
O O 0.0106 0.0060 'International Tables Vol C Tables 4.2.6.8 and 6.1.1.4'
Sb Sb -0.5866 1.5461 'International Tables Vol C Tables 4.2.6.8 and 6.1.1.4'

loop_
_geom_angle_atom_site_label_1
_geom_angle_atom_site_label_2
_geom_angle_atom_site_label_3
_geom_angle
F0AA Sb1 F1AA 88.7(3)
F0AA Sb1 F3 93.7(3)
F0AA Sb1 F4 175.6(3)
F0AA Sb1 F5 91.3(3)
F0AA Sb1 F6 90.1(4)
F3 Sb1 F1AA 177.0(2)
F3 Sb1 F4 90.3(3)
F3 Sb1 F5 89.4(2)
F3 Sb1 F6 92.1(2)
F4 Sb1 F1AA 87.3(2)
F5 Sb1 F1AA 88.74(17)
F5 Sb1 F4 86.9(3)
F6 Sb1 F1AA 89.72(19)
F6 Sb1 F4 91.5(3)
F6 Sb1 F5 177.9(3)
Cl1 C50 Cl2 110.8(4)
Cl1 C50 H50A 109.5
Cl1 C50 H50B 109.5
Cl2 C50 H50A 109.5
Cl2 C50 H50B 109.5
H50A C50 H50B 108.1
C18 O1 C1 120.9(3)
C9 N1 C17 122.4(3)
C18 N1 C9 119.0(3)
C18 N1 C17 118.6(3)
O1 C1 C20 109.8(3)
C2 C1 O1 119.9(3)
C2 C1 C20 130.3(3)
C1 C2 C3 120.4(3)
C1 C2 C26 120.1(3)
C3 C2 C26 119.3(3)
C4 C3 C2 124.0(4)
C4 C3 C19 118.9(4)
C19 C3 C2 117.1(3)
C3 C4 H4 121.1
C3 C4 C5 117.8(4)
C5 C4 H4 121.1
F1 C5 C4 116.1(4)
C6 C5 F1 119.0(4)
C6 C5 C4 124.9(4)
C5 C6 H6 120.4
C5 C6 C7 119.2(4)
C7 C6 H6 120.4
C6 C7 C8 124.4(4)
C6 C7 C19 116.9(4)
C19 C7 C8 118.6(4)
C7 C8 C32 113.5(3)
C9 C8 C7 121.1(3)
C9 C8 C32 125.3(4)
N1 C9 C10 114.3(3)
C8 C9 N1 118.7(3)
C8 C9 C10 126.8(3)
C11 C10 C9 122.9(4)
C15 C10 C9 120.3(3)
C15 C10 C11 116.8(4)
C10 C11 H11 119.0
C12 C11 C10 122.0(5)
C12 C11 H11 119.0
C11 C12 H12 119.8
C11 C12 C13 120.4(5)
C13 C12 H12 119.8
C12 C13 H13 120.6
C14 C13 C12 118.8(5)
C14 C13 H13 120.6
C13 C14 H14 119.1
C13 C14 C15 121.7(5)
C15 C14 H14 119.1
C10 C15 C14 119.9(4)
C10 C15 C16 119.4(4)
C14 C15 C16 120.2(4)
C15 C16 C38 118.3(3)
C17 C16 C15 120.9(3)
C17 C16 C38 120.3(3)
N1 C17 C44 116.9(3)
C16 C17 N1 118.3(3)
C16 C17 C44 123.9(3)
O1 C18 N1 115.7(3)
O1 C18 C19 121.7(3)
N1 C18 C19 122.7(3)
C7 C19 C3 122.3(3)
C18 C19 C3 119.0(3)
C18 C19 C7 118.7(4)
C21 C20 C1 121.0(4)
C21 C20 C25 118.9(4)
C25 C20 C1 120.1(4)
C20 C21 H21 119.2
C22 C21 C20 121.6(4)
C22 C21 H21 119.2
C21 C22 H22 120.6
C21 C22 C23 118.7(5)
C23 C22 H22 120.6
C22 C23 H23 119.8
C24 C23 C22 120.4(4)
C24 C23 H23 119.8
C23 C24 H24 119.8
C23 C24 C25 120.4(4)
C25 C24 H24 119.8
C20 C25 C24 119.9(4)
C20 C25 H25 120.0
C24 C25 H25 120.0
C27 C26 C2 120.7(4)
C27 C26 C31 119.1(5)
C31 C26 C2 120.1(4)
C26 C27 H27 120.7
C26 C27 C28 118.7(6)
C28 C27 H27 120.7
C27 C28 H28 119.9
C29 C28 C27 120.3(7)
C29 C28 H28 119.9
C28 C29 H29 119.2
C30 C29 C28 121.5(6)
C30 C29 H29 119.2
C29 C30 H30 120.4
C29 C30 C31 119.1(7)
C31 C30 H30 120.4
C26 C31 H31 119.4
C30 C31 C26 121.2(6)
C30 C31 H31 119.4
C33 C32 C8 120.5(4)
C33 C32 C37 119.2(4)
C37 C32 C8 119.9(4)
C32 C33 H33 120.2
C32 C33 C34 119.6(5)
C34 C33 H33 120.2
C33 C34 H34 120.1
C35 C34 C33 119.7(5)
C35 C34 H34 120.1
C34 C35 H35 119.7
C36 C35 C34 120.7(5)
C36 C35 H35 119.7
C35 C36 H36 119.6
C35 C36 C37 120.7(6)
C37 C36 H36 119.6
C32 C37 H37 120.0
C36 C37 C32 120.1(5)
C36 C37 H37 120.0
C39 C38 C16 119.1(4)
C43 C38 C16 121.7(4)
C43 C38 C39 119.2(4)
C38 C39 H39 120.2
C40 C39 C38 119.7(5)
C40 C39 H39 120.2
C39 C40 H40 119.3
C41 C40 C39 121.3(5)
C41 C40 H40 119.3
C40 C41 H41 119.8
C40 C41 C42 120.3(5)
C42 C41 H41 119.8
C41 C42 H42 120.3
C43 C42 C41 119.5(5)
C43 C42 H42 120.3
C38 C43 C42 120.0(5)
C38 C43 H43 120.0
C42 C43 H43 120.0
C45 C44 C17 122.4(4)
C49 C44 C17 118.0(3)
C49 C44 C45 119.5(4)
C44 C45 H45 120.7
C44 C45 C46 118.7(5)
C46 C45 H45 120.7
C45 C46 H46 119.8
C47 C46 C45 120.5(5)
C47 C46 H46 119.8
C46 C47 H47 120.1
C48 C47 C46 119.9(5)
C48 C47 H47 120.1
C47 C48 H48 119.6
C47 C48 C49 120.9(5)
C49 C48 H48 119.6
C44 C49 C48 120.6(4)
C44 C49 H49 119.7
C48 C49 H49 119.7

loop_
_geom_bond_atom_site_label_1
_geom_bond_atom_site_label_2
_geom_bond_distance
Sb1 F0AA 1.796(5)
Sb1 F1AA 1.867(3)
Sb1 F3 1.816(4)
Sb1 F4 1.857(5)
Sb1 F5 1.853(4)
Sb1 F6 1.826(4)
Cl1 C50 1.689(11)
Cl2 C50 1.763(10)
C50 H50A 0.9700
C50 H50B 0.9700
F1 C5 1.356(5)
O1 C1 1.402(4)
O1 C18 1.327(4)
N1 C9 1.421(4)
N1 C17 1.451(4)
N1 C18 1.355(5)
C1 C2 1.336(5)
C1 C20 1.467(5)
C2 C3 1.451(5)
C2 C26 1.495(5)
C3 C4 1.365(6)
C3 C19 1.424(5)
C4 H4 0.9300
C4 C5 1.391(6)
C5 C6 1.354(6)
C6 H6 0.9300
C6 C7 1.403(5)
C7 C8 1.418(5)
C7 C19 1.407(5)
C8 C9 1.373(5)
C8 C32 1.504(5)
C9 C10 1.487(5)
C10 C11 1.416(6)
C10 C15 1.394(6)
C11 H11 0.9300
C11 C12 1.354(7)
C12 H12 0.9300
C12 C13 1.392(8)
C13 H13 0.9300
C13 C14 1.358(6)
C14 H14 0.9300
C14 C15 1.398(6)
C15 C16 1.457(5)
C16 C17 1.334(5)
C16 C38 1.500(5)
C17 C44 1.500(5)
C18 C19 1.376(5)
C20 C21 1.376(6)
C20 C25 1.380(6)
C21 H21 0.9300
C21 C22 1.374(6)
C22 H22 0.9300
C22 C23 1.389(7)
C23 H23 0.9300
C23 C24 1.357(7)
C24 H24 0.9300
C24 C25 1.389(6)
C25 H25 0.9300
C26 C27 1.361(6)
C26 C31 1.377(7)
C27 H27 0.9300
C27 C28 1.405(8)
C28 H28 0.9300
C28 C29 1.340(11)
C29 H29 0.9300
C29 C30 1.338(11)
C30 H30 0.9300
C30 C31 1.369(8)
C31 H31 0.9300
C32 C33 1.379(6)
C32 C37 1.389(6)
C33 H33 0.9300
C33 C34 1.398(7)
C34 H34 0.9300
C34 C35 1.382(8)
C35 H35 0.9300
C35 C36 1.334(9)
C36 H36 0.9300
C36 C37 1.385(7)
C37 H37 0.9300
C38 C39 1.394(6)
C38 C43 1.373(6)
C39 H39 0.9300
C39 C40 1.379(6)
C40 H40 0.9300
C40 C41 1.325(7)
C41 H41 0.9300
C41 C42 1.393(8)
C42 H42 0.9300
C42 C43 1.386(6)
C43 H43 0.9300
C44 C45 1.386(5)
C44 C49 1.360(6)
C45 H45 0.9300
C45 C46 1.392(7)
C46 H46 0.9300
C46 C47 1.373(8)
C47 H47 0.9300
C47 C48 1.333(8)
C48 H48 0.9300
C48 C49 1.377(6)
C49 H49 0.9300

loop_
_geom_torsion_atom_site_label_1
_geom_torsion_atom_site_label_2
_geom_torsion_atom_site_label_3
_geom_torsion_atom_site_label_4
_geom_torsion
F1 C5 C6 C7 -179.5(4)
O1 C1 C2 C3 -2.0(6)
O1 C1 C2 C26 -178.0(3)
O1 C1 C20 C21 -131.9(4)
O1 C1 C20 C25 46.1(5)
O1 C18 C19 C3 -7.9(6)
O1 C18 C19 C7 170.7(3)
N1 C9 C10 C11 177.6(4)
N1 C9 C10 C15 -4.4(6)
N1 C17 C44 C45 -127.4(4)
N1 C17 C44 C49 55.3(5)
N1 C18 C19 C3 174.0(3)
N1 C18 C19 C7 -7.5(6)
C1 O1 C18 N1 -170.3(3)
C1 O1 C18 C19 11.4(5)
C1 C2 C3 C4 -174.7(4)
C1 C2 C3 C19 5.1(6)
C1 C2 C26 C27 68.6(6)
C1 C2 C26 C31 -109.0(5)
C1 C20 C21 C22 176.8(5)
C1 C20 C25 C24 -179.4(4)
C2 C1 C20 C21 48.6(6)
C2 C1 C20 C25 -133.4(5)
C2 C3 C4 C5 178.6(4)
C2 C3 C19 C7 -178.8(4)
C2 C3 C19 C18 -0.4(6)
C2 C26 C27 C28 -178.2(5)
C2 C26 C31 C30 178.7(5)
C3 C2 C26 C27 -107.5(5)
C3 C2 C26 C31 74.9(5)
C3 C4 C5 F1 -178.6(4)
C3 C4 C5 C6 -0.5(7)
C4 C3 C19 C7 1.0(6)
C4 C3 C19 C18 179.5(4)
C4 C5 C6 C7 2.4(8)
C5 C6 C7 C8 -177.8(4)
C5 C6 C7 C19 -2.5(6)
C6 C7 C8 C9 -179.7(4)
C6 C7 C8 C32 1.4(6)
C6 C7 C19 C3 0.9(6)
C6 C7 C19 C18 -177.6(4)
C7 C8 C9 N1 1.0(6)
C7 C8 C9 C10 -173.2(4)
C7 C8 C32 C33 -82.8(5)
C7 C8 C32 C37 90.6(5)
C8 C7 C19 C3 176.4(4)
C8 C7 C19 C18 -2.0(6)
C8 C9 C10 C11 -8.0(7)
C8 C9 C10 C15 170.0(4)
C8 C32 C33 C34 173.2(4)
C8 C32 C37 C36 -174.4(5)
C9 N1 C17 C16 22.6(5)
C9 N1 C17 C44 -147.3(3)
C9 N1 C18 O1 -164.6(3)
C9 N1 C18 C19 13.7(6)
C9 C8 C32 C33 98.4(5)
C9 C8 C32 C37 -88.2(5)
C9 C10 C11 C12 173.1(6)
C9 C10 C15 C14 -171.9(4)
C9 C10 C15 C16 16.0(6)
C10 C11 C12 C13 -0.1(11)
C10 C15 C16 C17 -8.6(6)
C10 C15 C16 C38 163.6(4)
C11 C10 C15 C14 6.2(7)
C11 C10 C15 C16 -165.9(4)
C11 C12 C13 C14 3.9(10)
C12 C13 C14 C15 -2.6(9)
C13 C14 C15 C10 -2.6(8)
C13 C14 C15 C16 169.4(5)
C14 C15 C16 C17 179.4(4)
C14 C15 C16 C38 -8.4(6)
C15 C10 C11 C12 -5.0(9)
C15 C16 C17 N1 -10.1(5)
C15 C16 C17 C44 159.0(4)
C15 C16 C38 C39 97.4(4)
C15 C16 C38 C43 -80.6(5)
C16 C17 C44 C45 63.3(5)
C16 C17 C44 C49 -114.0(5)
C16 C38 C39 C40 -177.7(4)
C16 C38 C43 C42 177.8(4)
C17 N1 C9 C8 170.3(3)
C17 N1 C9 C10 -14.8(5)
C17 N1 C18 O1 15.0(5)
C17 N1 C18 C19 -166.8(3)
C17 C16 C38 C39 -90.3(5)
C17 C16 C38 C43 91.7(5)
C17 C44 C45 C46 -177.7(4)
C17 C44 C49 C48 177.6(4)
C18 O1 C1 C2 -6.3(5)
C18 O1 C1 C20 174.0(3)
C18 N1 C9 C8 -10.2(5)
C18 N1 C9 C10 164.8(3)
C18 N1 C17 C16 -156.9(4)
C18 N1 C17 C44 33.1(5)
C19 C3 C4 C5 -1.2(6)
C19 C7 C8 C9 5.1(6)
C19 C7 C8 C32 -173.8(3)
C20 C1 C2 C3 177.6(4)
C20 C1 C2 C26 1.5(7)
C20 C21 C22 C23 3.4(8)
C21 C20 C25 C24 -1.3(6)
C21 C22 C23 C24 -3.1(9)
C22 C23 C24 C25 0.6(8)
C23 C24 C25 C20 1.6(7)
C25 C20 C21 C22 -1.2(7)
C26 C2 C3 C4 1.4(6)
C26 C2 C3 C19 -178.8(4)
C26 C27 C28 C29 1.1(11)
C27 C26 C31 C30 1.0(8)
C27 C28 C29 C30 -2.2(12)
C28 C29 C30 C31 2.6(11)
C29 C30 C31 C26 -2.0(9)
C31 C26 C27 C28 -0.6(8)
C32 C8 C9 N1 179.7(3)
C32 C8 C9 C10 5.5(7)
C32 C33 C34 C35 0.4(8)
C33 C32 C37 C36 -0.9(7)
C33 C34 C35 C36 0.5(9)
C34 C35 C36 C37 -1.6(9)
C35 C36 C37 C32 1.9(8)
C37 C32 C33 C34 -0.2(7)
C38 C16 C17 N1 177.8(3)
C38 C16 C17 C44 -13.0(6)
C38 C39 C40 C41 -0.3(7)
C39 C38 C43 C42 -0.2(6)
C39 C40 C41 C42 0.1(8)
C40 C41 C42 C43 0.1(8)
C41 C42 C43 C38 0.0(7)
C43 C38 C39 C40 0.4(6)
C44 C45 C46 C47 1.2(7)
C45 C44 C49 C48 0.1(7)
C45 C46 C47 C48 -1.6(8)
C46 C47 C48 C49 1.3(9)
C47 C48 C49 C44 -0.5(8)
C49 C44 C45 C46 -0.4(6)
